data_4022185
loop_
_publ_author_name
'Chao Liu'
'Dong-Mei Shen'
'Zhuo Zeng'
'Can-Cheng Guo'
'Qing-Yun Chen'

_publ_section_title
;
 C-F Bond Activation by Modified Sulfinatodehalogenation:
 Facile Synthesis and Properties of Novel Tetrafluorobenzoporphyrins
 by Direct Intramolecular Cyclization and Reductive Defluorinative
 Aromatization of Readily Available \b-Perfluoroalkylated Porphyrins
;
_journal_name_full 'Journal of Organic Chemistry'
_journal_page_first 9772
_journal_page_last 9783
_journal_paper_doi 10.1021/jo061743r
_journal_volume 71
_journal_year 2006
_chemical_formula_sum 'C69 H38 Cl2 F16 N4 O2 Zn'
_chemical_formula_weight 1395.30
_chemical_name_systematic
; 
 ? 
;
_space_group_IT_number 11
_symmetry_cell_setting monoclinic
_symmetry_space_group_name_Hall '-P 2yb'
_symmetry_space_group_name_H-M 'P 1 21/m 1'
_atom_sites_solution_hydrogens geom
_atom_sites_solution_primary direct
_atom_sites_solution_secondary difmap
_audit_creation_method SHELXL-97
_cell_angle_alpha 90.00
_cell_angle_beta 117.540(2)
_cell_angle_gamma 90.00
_cell_formula_units_Z 2
_cell_length_a 14.1116(14)
_cell_length_b 17.7254(17)
_cell_length_c 14.2090(15)
_cell_measurement_reflns_used 2623
_cell_measurement_temperature 293(2)
_cell_measurement_theta_max 39.607
_cell_measurement_theta_min 4.596
_cell_volume 3151.4(5)
_computing_cell_refinement 'Bruker SMART'
_computing_data_collection 'Bruker SMART'
_computing_data_reduction 'Bruker SHELXTL'
_computing_molecular_graphics 'Bruker SHELXTL'
_computing_publication_material 'Bruker SHELXTL'
_computing_structure_refinement 'SHELXL-97 (Sheldrick, 1997)'
_computing_structure_solution 'SHELXS-97 (Sheldrick, 1990)'
_diffrn_ambient_temperature 293(2)
_diffrn_measured_fraction_theta_full 0.998
_diffrn_measured_fraction_theta_max 0.998
_diffrn_measurement_device_type 'CCD area detector'
_diffrn_measurement_method 'phi and omega scans'
_diffrn_radiation_monochromator graphite
_diffrn_radiation_source 'fine-focus sealed tube'
_diffrn_radiation_type MoK\a
_diffrn_radiation_wavelength 0.71073
_diffrn_reflns_av_R_equivalents 0.0755
_diffrn_reflns_av_sigmaI/netI 0.0865
_diffrn_reflns_limit_h_max 17
_diffrn_reflns_limit_h_min -17
_diffrn_reflns_limit_k_max 21
_diffrn_reflns_limit_k_min -21
_diffrn_reflns_limit_l_max 17
_diffrn_reflns_limit_l_min -12
_diffrn_reflns_number 16733
_diffrn_reflns_theta_full 25.50
_diffrn_reflns_theta_max 25.50
_diffrn_reflns_theta_min 1.63
_exptl_absorpt_coefficient_mu 0.571
_exptl_absorpt_correction_T_max 1.00000
_exptl_absorpt_correction_T_min 0.83205
_exptl_absorpt_correction_type empirical
_exptl_crystal_density_diffrn 1.470
_exptl_crystal_density_method 'not measured'
_exptl_crystal_F_000 1408
_exptl_crystal_size_max 0.465
_exptl_crystal_size_mid 0.312
_exptl_crystal_size_min 0.060
_refine_diff_density_max 1.016
_refine_diff_density_min -0.671
_refine_diff_density_rms 0.098
_refine_ls_extinction_method none
_refine_ls_goodness_of_fit_ref 1.006
_refine_ls_hydrogen_treatment constr
_refine_ls_matrix_type full
_refine_ls_number_parameters 410
_refine_ls_number_reflns 6061
_refine_ls_number_restraints 15
_refine_ls_restrained_S_all 1.010
_refine_ls_R_factor_all 0.1268
_refine_ls_R_factor_gt 0.0832
_refine_ls_shift/su_max 0.026
_refine_ls_shift/su_mean 0.001
_refine_ls_structure_factor_coef Fsqd
_refine_ls_weighting_details 'calc w=1/[\s^2^(Fo^2^)+(0.1606P)^2^+0.0000P] where P=(Fo^2^+2Fc^2^)/3'
_refine_ls_weighting_scheme calc
_refine_ls_wR_factor_gt 0.2445
_refine_ls_wR_factor_ref 0.2722
_reflns_number_gt 3566
_reflns_number_total 6061
_reflns_threshold_expression >2sigma(I)
_cod_data_source_file jo061743rsi20060829_101957.cif
_cod_depositor_comments
;
The following automatic conversions were performed:
'_symmetry_cell_setting' value 'Monoclinic' changed to 'monoclinic'
according to '/home/saulius/struct/CIF-dictionaries/cif_core.dic'
dictionary named 'cif_core.dic' version 2.4.1 from 2010-06-29.

Automatic conversion script
Id: cif_fix_enum 1527 2010-12-29 10:47:43Z saulius 
;
_cod_original_sg_symbol_H-M 'P 21/m'
_cod_database_code 4022185

loop_
_symmetry_equiv_pos_as_xyz
'x, y, z'
'-x, y+1/2, -z'
'-x, -y, -z'
'x, -y-1/2, z'

loop_
_atom_site_label
_atom_site_type_symbol
_atom_site_fract_x
_atom_site_fract_y
_atom_site_fract_z
_atom_site_U_iso_or_equiv
_atom_site_adp_type
_atom_site_occupancy
_atom_site_symmetry_multiplicity
_atom_site_calc_flag
_atom_site_refinement_flags
Zn Zn 0.97784(7) 0.7500 0.70600(8) 0.0494(3) Uani 1 2 d S
Cl1 Cl 0.481(2) 0.672(2) 0.909(3) 1.43(4) Uiso 1 1 d D
F1 F 1.2448(3) 0.4796(2) 0.8092(3) 0.0791(11) Uani 1 1 d .
F2 F 1.2274(4) 0.3729(3) 0.9309(4) 0.1037(15) Uani 1 1 d .
F3 F 1.0629(4) 0.3703(2) 0.9747(3) 0.0943(13) Uani 1 1 d .
F4 F 0.9108(3) 0.4731(2) 0.8977(3) 0.0722(10) Uani 1 1 d .
F5 F 0.5581(3) 0.5965(2) 0.5792(3) 0.0815(12) Uani 1 1 d .
F6 F 0.3774(3) 0.6752(3) 0.5012(4) 0.1048(15) Uani 1 1 d .
F7 F 1.1301(4) 0.6740(2) 0.2631(3) 0.0848(12) Uani 1 1 d .
F8 F 1.1078(3) 0.59678(18) 0.4112(3) 0.0718(10) Uani 1 1 d .
O1 O 1.0880(5) 0.7500 0.8699(5) 0.0720(17) Uani 1 2 d SD
O2 O 0.397(2) 0.2500 0.660(4) 0.61(3) Uiso 1 2 d SD
N1 N 0.9708(3) 0.6333(2) 0.6941(3) 0.0466(11) Uani 1 1 d .
N2 N 0.8351(5) 0.7500 0.7075(5) 0.0492(16) Uani 1 2 d S
N3 N 1.0778(5) 0.7500 0.6384(5) 0.0440(14) Uani 1 2 d S
C1 C 1.0553(4) 0.5941(3) 0.6997(4) 0.0465(13) Uani 1 1 d .
C2 C 1.0706(4) 0.5278(3) 0.7670(5) 0.0488(13) Uani 1 1 d .
C3 C 0.9846(4) 0.5269(3) 0.7912(4) 0.0482(13) Uani 1 1 d .
C4 C 0.9195(4) 0.5928(3) 0.7390(4) 0.0460(13) Uani 1 1 d .
C5 C 0.8160(4) 0.6138(3) 0.7238(4) 0.0468(13) Uani 1 1 d .
C6 C 0.7723(4) 0.6865(3) 0.6912(5) 0.0492(13) Uani 1 1 d .
C7 C 0.6613(4) 0.7099(3) 0.6462(5) 0.0530(14) Uani 1 1 d .
C8 C 1.1172(4) 0.7100(3) 0.5079(4) 0.0439(12) Uani 1 1 d .
C9 C 1.0980(4) 0.6870(3) 0.5950(4) 0.0442(12) Uani 1 1 d .
C10 C 1.1072(4) 0.6139(3) 0.6393(4) 0.0436(12) Uani 1 1 d .
C11 C 0.7501(4) 0.5572(3) 0.7439(5) 0.0540(14) Uani 1 1 d .
C12 C 0.7272(5) 0.4876(3) 0.6934(5) 0.0621(16) Uani 1 1 d .
H12 H 0.7535 0.4751 0.6463 0.075 Uiso 1 1 calc R
C13 C 0.6636(6) 0.4366(4) 0.7145(7) 0.082(2) Uani 1 1 d .
H13 H 0.6471 0.3902 0.6800 0.098 Uiso 1 1 calc R
C14 C 0.6263(6) 0.4525(4) 0.7822(8) 0.093(2) Uani 1 1 d .
H14 H 0.5853 0.4170 0.7954 0.111 Uiso 1 1 calc R
C15 C 0.6477(6) 0.5208(5) 0.8331(7) 0.094(2) Uani 1 1 d .
H15 H 0.6204 0.5316 0.8799 0.113 Uiso 1 1 calc R
C16 C 0.7104(5) 0.5748(4) 0.8150(5) 0.0654(17) Uani 1 1 d .
H16 H 0.7252 0.6212 0.8496 0.078 Uiso 1 1 calc R
C17 C 1.1745(4) 0.5580(3) 0.6187(4) 0.0494(13) Uani 1 1 d .
C18 C 1.2761(5) 0.5776(4) 0.6373(5) 0.0674(18) Uani 1 1 d .
H18 H 1.3031 0.6250 0.6646 0.081 Uiso 1 1 calc R
C19 C 1.3390(6) 0.5263(5) 0.6152(7) 0.094(3) Uani 1 1 d .
H19 H 1.4075 0.5394 0.6273 0.113 Uiso 1 1 calc R
C20 C 1.2973(8) 0.4556(5) 0.5749(7) 0.100(3) Uani 1 1 d .
H20 H 1.3375 0.4216 0.5583 0.120 Uiso 1 1 calc R
C21 C 1.1966(7) 0.4357(4) 0.5594(6) 0.080(2) Uani 1 1 d .
H21 H 1.1695 0.3881 0.5332 0.096 Uiso 1 1 calc RD
C22 C 1.1366(5) 0.4855(3) 0.5822(5) 0.0606(16) Uani 1 1 d .
H22 H 1.0696 0.4711 0.5733 0.073 Uiso 1 1 calc R
C23 C 1.1558(5) 0.4775(3) 0.8176(5) 0.0589(15) Uani 1 1 d .
C24 C 1.1480(5) 0.4232(4) 0.8825(5) 0.0680(18) Uani 1 1 d .
C25 C 1.0636(5) 0.4221(3) 0.9058(5) 0.0662(17) Uani 1 1 d .
C26 C 0.9840(5) 0.4740(3) 0.8635(5) 0.0545(14) Uani 1 1 d .
C27 C 0.5655(5) 0.6726(3) 0.5957(5) 0.0601(15) Uani 1 1 d .
C28 C 0.4709(5) 0.7111(4) 0.5508(6) 0.0691(18) Uani 1 1 d .
C29 C 1.1259(5) 0.7103(3) 0.3439(5) 0.0550(15) Uani 1 1 d .
C30 C 1.1183(4) 0.6720(3) 0.4228(4) 0.0492(13) Uani 1 1 d .
C31 C 1.0528(17) 0.7500 0.9458(17) 0.168(10) Uiso 1 2 d SD
H31A H 1.0097 0.7056 0.9382 0.261 Uiso 0.50 1 calc PR
H31B H 1.0097 0.7944 0.9382 0.261 Uiso 0.50 1 calc PR
C32 C 1.150(2) 0.7500 1.052(2) 0.195(18) Uiso 1 2 d SD
H32A H 1.1509 0.7945 1.0922 0.358 Uiso 0.50 1 calc PR
H32B H 1.1509 0.7055 1.0922 0.358 Uiso 0.50 1 calc PR
C33 C 1.240(3) 0.7500 1.031(3) 0.193(19) Uiso 1 2 d SD
H33A H 1.2842 0.7055 1.0611 0.359 Uiso 0.50 1 calc PR
H33B H 1.2842 0.7945 1.0611 0.359 Uiso 0.50 1 calc PR
C34 C 1.1942(16) 0.7500 0.910(3) 0.170(18) Uiso 1 2 d SD
H34A H 1.2177 0.7944 0.8872 0.359 Uiso 0.50 1 calc PR
H34B H 1.2177 0.7056 0.8872 0.359 Uiso 0.50 1 calc PR
C35 C 0.285(2) 0.2500 0.593(2) 0.283(14) Uiso 1 2 d SD
H35A H 0.2679 0.2059 0.5474 0.340 Uiso 0.50 1 calc PR
H35B H 0.2679 0.2941 0.5474 0.340 Uiso 0.50 1 calc PR
C36 C 0.213(2) 0.2500 0.647(3) 0.39(2) Uiso 1 2 d SD
H36A H 0.1691 0.2948 0.6300 0.474 Uiso 0.50 1 calc PR
H36B H 0.1691 0.2052 0.6300 0.474 Uiso 0.50 1 calc PR
C37 C 0.299(4) 0.2500 0.758(3) 0.37(2) Uiso 1 2 d SD
H37A H 0.2925 0.2944 0.7943 0.449 Uiso 0.50 1 calc PR
H37B H 0.2925 0.2056 0.7943 0.449 Uiso 0.50 1 calc PR
C38 C 0.401(3) 0.2500 0.757(3) 0.63(5) Uiso 1 2 d SD
H38A H 0.4405 0.2941 0.7951 0.755 Uiso 0.50 1 calc PR
H38B H 0.4405 0.2059 0.7951 0.755 Uiso 0.50 1 calc PR
C39 C 0.424(4) 0.7500 0.829(4) 0.50(3) Uiso 1 2 d SD
H39A H 0.4397 0.7500 0.7688 0.595 Uiso 1 2 calc SR
H39B H 0.3473 0.7500 0.8019 0.595 Uiso 1 2 calc SR

loop_
_atom_site_aniso_label
_atom_site_aniso_U_11
_atom_site_aniso_U_22
_atom_site_aniso_U_33
_atom_site_aniso_U_23
_atom_site_aniso_U_13
_atom_site_aniso_U_12
Zn 0.0555(6) 0.0405(5) 0.0672(7) 0.000 0.0410(5) 0.000
F1 0.065(2) 0.097(3) 0.085(3) 0.028(2) 0.043(2) 0.0255(19)
F2 0.113(3) 0.102(3) 0.103(3) 0.046(3) 0.056(3) 0.048(3)
F3 0.117(3) 0.083(3) 0.095(3) 0.040(2) 0.060(3) 0.017(2)
F4 0.083(2) 0.075(2) 0.076(3) 0.0125(19) 0.052(2) -0.0039(19)
F5 0.060(2) 0.069(2) 0.106(3) -0.010(2) 0.030(2) -0.0139(17)
F6 0.056(2) 0.109(3) 0.135(4) -0.010(3) 0.032(3) -0.018(2)
F7 0.137(3) 0.068(2) 0.071(3) -0.0090(19) 0.066(3) -0.005(2)
F8 0.113(3) 0.049(2) 0.072(2) -0.0052(16) 0.058(2) -0.0015(18)
O1 0.082(4) 0.099(5) 0.058(4) 0.000 0.031(3) 0.000
N1 0.053(3) 0.044(2) 0.055(3) 0.003(2) 0.035(2) 0.000(2)
N2 0.048(4) 0.041(3) 0.066(4) 0.000 0.033(3) 0.000
N3 0.053(4) 0.039(3) 0.050(4) 0.000 0.032(3) 0.000
C1 0.047(3) 0.042(3) 0.054(3) 0.005(2) 0.027(3) 0.004(2)
C2 0.055(3) 0.042(3) 0.059(4) 0.001(2) 0.034(3) -0.002(2)
C3 0.059(3) 0.043(3) 0.047(3) 0.000(2) 0.029(3) -0.003(2)
C4 0.060(3) 0.037(3) 0.047(3) 0.000(2) 0.030(3) -0.003(2)
C5 0.053(3) 0.047(3) 0.049(3) -0.001(2) 0.032(3) -0.006(2)
C6 0.052(3) 0.049(3) 0.057(3) -0.002(3) 0.034(3) -0.001(2)
C7 0.053(3) 0.055(3) 0.060(4) -0.002(3) 0.034(3) -0.004(3)
C8 0.043(3) 0.043(3) 0.053(3) 0.001(2) 0.028(3) 0.001(2)
C9 0.041(3) 0.046(3) 0.051(3) 0.004(2) 0.026(3) 0.006(2)
C10 0.049(3) 0.039(3) 0.049(3) -0.004(2) 0.028(3) 0.001(2)
C11 0.054(3) 0.055(3) 0.062(4) 0.002(3) 0.034(3) -0.008(3)
C12 0.072(4) 0.048(3) 0.075(4) 0.000(3) 0.042(4) -0.001(3)
C13 0.082(5) 0.056(4) 0.104(6) -0.007(4) 0.040(5) -0.021(3)
C14 0.101(6) 0.068(5) 0.129(7) 0.010(5) 0.070(6) -0.027(4)
C15 0.094(5) 0.114(7) 0.106(6) 0.020(5) 0.074(5) -0.007(5)
C16 0.069(4) 0.063(4) 0.077(5) 0.000(3) 0.044(4) -0.009(3)
C17 0.056(3) 0.043(3) 0.054(3) 0.008(3) 0.029(3) 0.010(2)
C18 0.056(4) 0.072(4) 0.085(5) 0.020(3) 0.042(4) 0.016(3)
C19 0.082(5) 0.101(6) 0.128(7) 0.048(5) 0.073(5) 0.035(5)
C20 0.138(8) 0.091(6) 0.104(6) 0.028(5) 0.084(6) 0.061(6)
C21 0.112(6) 0.053(4) 0.085(5) 0.005(3) 0.056(5) 0.024(4)
C22 0.066(4) 0.055(4) 0.062(4) 0.008(3) 0.031(3) 0.010(3)
C23 0.063(4) 0.054(3) 0.065(4) 0.009(3) 0.035(3) 0.008(3)
C24 0.079(4) 0.061(4) 0.066(4) 0.021(3) 0.035(4) 0.023(3)
C25 0.084(5) 0.053(4) 0.068(4) 0.020(3) 0.040(4) 0.003(3)
C26 0.062(3) 0.055(3) 0.056(4) 0.000(3) 0.035(3) -0.011(3)
C27 0.055(4) 0.059(4) 0.075(4) -0.002(3) 0.037(3) -0.006(3)
C28 0.046(3) 0.079(4) 0.080(5) -0.001(3) 0.027(3) -0.007(3)
C29 0.072(4) 0.052(3) 0.050(3) -0.006(3) 0.036(3) 0.002(3)
C30 0.058(3) 0.043(3) 0.055(3) -0.002(2) 0.033(3) 0.001(2)

loop_
_atom_type_symbol
_atom_type_description
_atom_type_scat_dispersion_real
_atom_type_scat_dispersion_imag
_atom_type_scat_source
C C 0.0033 0.0016 'International Tables Vol C Tables 4.2.6.8 and 6.1.1.4'
H H 0.0000 0.0000 'International Tables Vol C Tables 4.2.6.8 and 6.1.1.4'
N N 0.0061 0.0033 'International Tables Vol C Tables 4.2.6.8 and 6.1.1.4'
O O 0.0106 0.0060 'International Tables Vol C Tables 4.2.6.8 and 6.1.1.4'
F F 0.0171 0.0103 'International Tables Vol C Tables 4.2.6.8 and 6.1.1.4'
Cl Cl 0.1484 0.1585 'International Tables Vol C Tables 4.2.6.8 and 6.1.1.4'
Zn Zn 0.2839 1.4301 'International Tables Vol C Tables 4.2.6.8 and 6.1.1.4'

loop_
_geom_angle_atom_site_label_1
_geom_angle_atom_site_label_2
_geom_angle_atom_site_label_3
_geom_angle
_geom_angle_site_symmetry_1
_geom_angle_site_symmetry_3
N2 Zn N3 155.9(3) . .
N2 Zn N1 89.44(12) . .
N3 Zn N1 88.81(12) . .
N2 Zn N1 89.44(12) . 4_575
N3 Zn N1 88.81(12) . 4_575
N1 Zn N1 171.6(2) . 4_575
N2 Zn O1 102.5(3) . .
N3 Zn O1 101.6(2) . .
N1 Zn O1 94.18(12) . .
N1 Zn O1 94.18(12) 4_575 .
C34 O1 C31 113.6(19) . .
C34 O1 Zn 125.6(17) . .
C31 O1 Zn 120.8(11) . .
C38 O2 C35 101.6(17) . .
C1 N1 C4 110.2(4) . .
C1 N1 Zn 120.1(3) . .
C4 N1 Zn 120.1(3) . .
C6 N2 C6 108.8(6) . 4_575
C6 N2 Zn 124.1(3) . .
C6 N2 Zn 124.1(3) 4_575 .
C9 N3 C9 109.5(6) . 4_575
C9 N3 Zn 123.0(3) . .
C9 N3 Zn 123.0(3) 4_575 .
N1 C1 C10 122.0(5) . .
N1 C1 C2 108.1(4) . .
C10 C1 C2 129.6(5) . .
C23 C2 C3 120.0(5) . .
C23 C2 C1 132.7(5) . .
C3 C2 C1 106.6(4) . .
C26 C3 C2 119.2(5) . .
C26 C3 C4 134.1(5) . .
C2 C3 C4 106.2(4) . .
N1 C4 C5 121.2(5) . .
N1 C4 C3 108.2(5) . .
C5 C4 C3 130.4(5) . .
C6 C5 C4 123.4(5) . .
C6 C5 C11 117.6(5) . .
C4 C5 C11 118.9(5) . .
N2 C6 C5 122.6(5) . .
N2 C6 C7 108.6(5) . .
C5 C6 C7 128.6(5) . .
C27 C7 C7 118.8(3) . 4_575
C27 C7 C6 133.9(5) . .
C7 C7 C6 106.6(3) 4_575 .
C30 C8 C8 119.0(3) . 4_575
C30 C8 C9 133.7(5) . .
C8 C8 C9 106.4(3) 4_575 .
N3 C9 C10 122.8(5) . .
N3 C9 C8 108.4(4) . .
C10 C9 C8 128.5(5) . .
C1 C10 C9 122.1(5) . .
C1 C10 C17 120.8(5) . .
C9 C10 C17 117.1(5) . .
C12 C11 C16 119.8(5) . .
C12 C11 C5 121.3(5) . .
C16 C11 C5 118.9(5) . .
C11 C12 C13 118.8(6) . .
C11 C12 H12 120.6 . .
C13 C12 H12 120.6 . .
C14 C13 C12 121.9(7) . .
C14 C13 H13 119.1 . .
C12 C13 H13 119.1 . .
C13 C14 C15 120.5(7) . .
C13 C14 H14 119.8 . .
C15 C14 H14 119.8 . .
C14 C15 C16 120.6(7) . .
C14 C15 H15 119.7 . .
C16 C15 H15 119.7 . .
C11 C16 C15 118.4(6) . .
C11 C16 H16 120.8 . .
C15 C16 H16 120.8 . .
C18 C17 C22 119.3(5) . .
C18 C17 C10 119.7(5) . .
C22 C17 C10 121.0(5) . .
C17 C18 C19 120.2(7) . .
C17 C18 H18 119.9 . .
C19 C18 H18 119.9 . .
C20 C19 C18 119.0(7) . .
C20 C19 H19 120.5 . .
C18 C19 H19 120.5 . .
C21 C20 C19 120.3(7) . .
C21 C20 H20 119.8 . .
C19 C20 H20 119.8 . .
C22 C21 C20 120.2(7) . .
C22 C21 H21 119.9 . .
C20 C21 H21 119.9 . .
C21 C22 C17 120.8(6) . .
C21 C22 H22 119.6 . .
C17 C22 H22 119.6 . .
F1 C23 C24 117.2(5) . .
F1 C23 C2 124.3(5) . .
C24 C23 C2 118.4(6) . .
F2 C24 C23 120.1(6) . .
F2 C24 C25 118.4(6) . .
C23 C24 C25 121.3(5) . .
F3 C25 C26 120.0(6) . .
F3 C25 C24 119.0(6) . .
C26 C25 C24 121.0(5) . .
F4 C26 C25 117.0(5) . .
F4 C26 C3 123.2(5) . .
C25 C26 C3 119.7(5) . .
F5 C27 C28 115.6(5) . .
F5 C27 C7 123.1(5) . .
C28 C27 C7 121.1(6) . .
F6 C28 C27 121.5(6) . .
F6 C28 C28 118.5(3) . 4_575
C27 C28 C28 120.0(4) . 4_575
F7 C29 C30 121.2(5) . .
F7 C29 C29 118.7(3) . 4_575
C30 C29 C29 120.1(3) . 4_575
F8 C30 C29 116.3(5) . .
F8 C30 C8 122.9(5) . .
C29 C30 C8 120.8(5) . .
O1 C31 C32 107(2) . .
O1 C31 H31A 110.3 . .
C32 C31 H31A 110.3 . .
O1 C31 H31B 110.3 . .
C32 C31 H31B 110.3 . .
H31A C31 H31B 108.5 . .
C33 C32 C31 106(3) . .
C33 C32 H32A 110.5 . .
C31 C32 H32A 110.5 . .
C33 C32 H32B 110.5 . .
C31 C32 H32B 110.5 . .
H32A C32 H32B 108.7 . .
C32 C33 C34 106(3) . .
C32 C33 H33A 110.6 . .
C34 C33 H33A 110.6 . .
C32 C33 H33B 110.6 . .
C34 C33 H33B 110.6 . .
H33A C33 H33B 108.7 . .
O1 C34 C33 107(3) . .
O1 C34 H34A 110.2 . .
C33 C34 H34A 110.2 . .
O1 C34 H34B 110.2 . .
C33 C34 H34B 110.2 . .
H34A C34 H34B 108.5 . .
O2 C35 C36 116.6(16) . .
O2 C35 H35A 108.1 . .
C36 C35 H35A 108.1 . .
O2 C35 H35B 108.1 . .
C36 C35 H35B 108.1 . .
H35A C35 H35B 107.3 . .
C37 C36 C35 97.6(14) . .
C37 C36 H36A 112.2 . .
C35 C36 H36A 112.2 . .
C37 C36 H36B 112.2 . .
C35 C36 H36B 112.2 . .
H36A C36 H36B 109.8 . .
C38 C37 C36 108.4(13) . .
C38 C37 H37A 110.0 . .
C36 C37 H37A 110.0 . .
C38 C37 H37B 110.0 . .
C36 C37 H37B 110.0 . .
H37A C37 H37B 108.4 . .
O2 C38 C37 115.8(18) . .
O2 C38 H38A 108.3 . .
C37 C38 H38A 108.3 . .
O2 C38 H38B 108.3 . .
C37 C38 H38B 108.3 . .
H38A C38 H38B 107.4 . .
Cl1 C39 Cl1 106(4) 4_575 .
Cl1 C39 H39A 110.6 4_575 .
Cl1 C39 H39A 110.6 . .
Cl1 C39 H39B 110.7 4_575 .
Cl1 C39 H39B 110.7 . .
H39A C39 H39B 108.8 . .

loop_
_geom_bond_atom_site_label_1
_geom_bond_atom_site_label_2
_geom_bond_distance
_geom_bond_site_symmetry_2
Zn N2 2.025(6) .
Zn N3 2.041(6) .
Zn N1 2.074(4) .
Zn N1 2.074(4) 4_575
Zn O1 2.119(6) .
Cl1 C39 1.73(2) .
F1 C23 1.316(6) .
F2 C24 1.345(7) .
F3 C25 1.345(7) .
F4 C26 1.330(6) .
F5 C27 1.365(7) .
F6 C28 1.336(7) .
F7 C29 1.341(6) .
F8 C30 1.342(6) .
O1 C34 1.333(18) .
O1 C31 1.380(16) .
O2 C38 1.343(19) .
O2 C35 1.413(19) .
N1 C1 1.351(6) .
N1 C4 1.369(6) .
N2 C6 1.383(6) .
N2 C6 1.383(6) 4_575
N3 C9 1.368(6) .
N3 C9 1.368(6) 4_575
C1 C10 1.407(7) .
C1 C2 1.466(7) .
C2 C23 1.399(8) .
C2 C3 1.406(7) .
C3 C26 1.395(7) .
C3 C4 1.458(7) .
C4 C5 1.424(7) .
C5 C6 1.411(7) .
C5 C11 1.484(7) .
C6 C7 1.452(7) .
C7 C27 1.373(8) .
C7 C7 1.420(11) 4_575
C8 C30 1.392(7) .
C8 C8 1.418(10) 4_575
C8 C9 1.443(7) .
C9 C10 1.420(7) .
C10 C17 1.491(7) .
C11 C12 1.388(8) .
C11 C16 1.399(8) .
C12 C13 1.401(9) .
C12 H12 0.9300 .
C13 C14 1.322(11) .
C13 H13 0.9300 .
C14 C15 1.371(11) .
C14 H14 0.9300 .
C15 C16 1.406(9) .
C15 H15 0.9300 .
C16 H16 0.9300 .
C17 C18 1.377(8) .
C17 C22 1.396(8) .
C18 C19 1.405(9) .
C18 H18 0.9300 .
C19 C20 1.389(12) .
C19 H19 0.9300 .
C20 C21 1.380(11) .
C20 H20 0.9300 .
C21 C22 1.362(8) .
C21 H21 0.9300 .
C22 H22 0.9300 .
C23 C24 1.372(8) .
C24 C25 1.375(9) .
C25 C26 1.358(8) .
C27 C28 1.366(8) .
C28 C28 1.380(13) 4_575
C29 C30 1.357(8) .
C29 C29 1.407(11) 4_575
C31 C32 1.498(18) .
C31 H31A 0.9700 .
C31 H31B 0.9700 .
C32 C33 1.440(19) .
C32 H32A 0.9700 .
C32 H32B 0.9700 .
C33 C34 1.524(19) .
C33 H33A 0.9700 .
C33 H33B 0.9700 .
C34 H34A 0.9700 .
C34 H34B 0.9700 .
C35 C36 1.527(18) .
C35 H35A 0.9700 .
C35 H35B 0.9700 .
C36 C37 1.474(18) .
C36 H36A 0.9700 .
C36 H36B 0.9700 .
C37 C38 1.445(17) .
C37 H37A 0.9700 .
C37 H37B 0.9700 .
C38 H38A 0.9700 .
C38 H38B 0.9700 .
C39 Cl1 1.73(2) 4_575
C39 H39A 0.9700 .
C39 H39B 0.9700 .

loop_
_geom_torsion_atom_site_label_1
_geom_torsion_atom_site_label_2
_geom_torsion_atom_site_label_3
_geom_torsion_atom_site_label_4
_geom_torsion
_geom_torsion_site_symmetry_1
_geom_torsion_site_symmetry_4
N2 Zn O1 C34 180.000(13) . .
N3 Zn O1 C34 0.000(9) . .
N1 Zn O1 C34 89.64(12) . .
N1 Zn O1 C34 -89.64(12) 4_575 .
N2 Zn O1 C31 0.000(5) . .
N3 Zn O1 C31 180.000(10) . .
N1 Zn O1 C31 -90.36(12) . .
N1 Zn O1 C31 90.36(12) 4_575 .
N2 Zn N1 C1 -173.5(4) . .
N3 Zn N1 C1 30.6(4) . .
N1 Zn N1 C1 104.1(16) 4_575 .
O1 Zn N1 C1 -71.0(4) . .
N2 Zn N1 C4 -30.8(4) . .
N3 Zn N1 C4 173.2(4) . .
N1 Zn N1 C4 -113.2(15) 4_575 .
O1 Zn N1 C4 71.7(4) . .
N3 Zn N2 C6 79.3(5) . .
N1 Zn N2 C6 -6.6(6) . .
N1 Zn N2 C6 165.1(6) 4_575 .
O1 Zn N2 C6 -100.7(5) . .
N3 Zn N2 C6 -79.3(5) . 4_575
N1 Zn N2 C6 -165.1(6) . 4_575
N1 Zn N2 C6 6.6(6) 4_575 4_575
O1 Zn N2 C6 100.7(5) . 4_575
N2 Zn N3 C9 -77.0(5) . .
N1 Zn N3 C9 9.0(5) . .
N1 Zn N3 C9 -163.0(5) 4_575 .
O1 Zn N3 C9 103.0(5) . .
N2 Zn N3 C9 77.0(5) . 4_575
N1 Zn N3 C9 163.0(5) . 4_575
N1 Zn N3 C9 -9.0(5) 4_575 4_575
O1 Zn N3 C9 -103.0(5) . 4_575
C4 N1 C1 C10 165.2(5) . .
Zn N1 C1 C10 -48.8(7) . .
C4 N1 C1 C2 -8.9(6) . .
Zn N1 C1 C2 137.1(4) . .
N1 C1 C2 C23 -164.5(6) . .
C10 C1 C2 C23 22.0(10) . .
N1 C1 C2 C3 5.6(6) . .
C10 C1 C2 C3 -167.8(5) . .
C23 C2 C3 C26 -1.9(8) . .
C1 C2 C3 C26 -173.5(5) . .
C23 C2 C3 C4 171.2(5) . .
C1 C2 C3 C4 -0.5(6) . .
C1 N1 C4 C5 -166.6(5) . .
Zn N1 C4 C5 47.4(6) . .
C1 N1 C4 C3 8.6(6) . .
Zn N1 C4 C3 -137.4(4) . .
C26 C3 C4 N1 166.8(6) . .
C2 C3 C4 N1 -4.8(6) . .
C26 C3 C4 C5 -18.6(10) . .
C2 C3 C4 C5 169.8(6) . .
N1 C4 C5 C6 -19.6(8) . .
C3 C4 C5 C6 166.4(5) . .
N1 C4 C5 C11 161.0(5) . .
C3 C4 C5 C11 -13.0(9) . .
C6 N2 C6 C5 -165.7(4) 4_575 .
Zn N2 C6 C5 33.0(8) . .
C6 N2 C6 C7 9.3(8) 4_575 .
Zn N2 C6 C7 -152.0(4) . .
C4 C5 C6 N2 -24.1(9) . .
C11 C5 C6 N2 155.3(6) . .
C4 C5 C6 C7 162.0(6) . .
C11 C5 C6 C7 -18.6(9) . .
N2 C6 C7 C27 164.7(7) . .
C5 C6 C7 C27 -20.8(11) . .
N2 C6 C7 C7 -5.6(5) . 4_575
C5 C6 C7 C7 168.9(5) . 4_575
C9 N3 C9 C10 165.9(3) 4_575 .
Zn N3 C9 C10 -37.1(8) . .
C9 N3 C9 C8 -8.8(8) 4_575 .
Zn N3 C9 C8 148.3(4) . .
C30 C8 C9 N3 -163.4(6) . .
C8 C8 C9 N3 5.3(5) 4_575 .
C30 C8 C9 C10 22.4(10) . .
C8 C8 C9 C10 -169.0(5) 4_575 .
N1 C1 C10 C9 20.0(8) . .
C2 C1 C10 C9 -167.3(5) . .
N1 C1 C10 C17 -159.8(5) . .
C2 C1 C10 C17 12.9(9) . .
N3 C9 C10 C1 27.0(8) . .
C8 C9 C10 C1 -159.5(5) . .
N3 C9 C10 C17 -153.2(5) . .
C8 C9 C10 C17 20.3(8) . .
C6 C5 C11 C12 125.4(6) . .
C4 C5 C11 C12 -55.2(8) . .
C6 C5 C11 C16 -54.4(8) . .
C4 C5 C11 C16 125.1(6) . .
C16 C11 C12 C13 0.5(9) . .
C5 C11 C12 C13 -179.3(6) . .
C11 C12 C13 C14 -1.0(11) . .
C12 C13 C14 C15 1.1(13) . .
C13 C14 C15 C16 -0.7(13) . .
C12 C11 C16 C15 -0.1(10) . .
C5 C11 C16 C15 179.7(6) . .
C14 C15 C16 C11 0.2(11) . .
C1 C10 C17 C18 -130.3(6) . .
C9 C10 C17 C18 50.0(7) . .
C1 C10 C17 C22 48.9(8) . .
C9 C10 C17 C22 -130.9(6) . .
C22 C17 C18 C19 2.8(9) . .
C10 C17 C18 C19 -178.0(6) . .
C17 C18 C19 C20 -0.3(11) . .
C18 C19 C20 C21 -1.6(12) . .
C19 C20 C21 C22 0.8(12) . .
C20 C21 C22 C17 1.8(10) . .
C18 C17 C22 C21 -3.6(9) . .
C10 C17 C22 C21 177.3(6) . .
C3 C2 C23 F1 -172.1(5) . .
C1 C2 C23 F1 -3.0(11) . .
C3 C2 C23 C24 6.3(9) . .
C1 C2 C23 C24 175.4(6) . .
F1 C23 C24 F2 -2.8(10) . .
C2 C23 C24 F2 178.8(6) . .
F1 C23 C24 C25 172.4(6) . .
C2 C23 C24 C25 -6.0(10) . .
F2 C24 C25 F3 -0.9(10) . .
C23 C24 C25 F3 -176.2(6) . .
F2 C24 C25 C26 176.6(6) . .
C23 C24 C25 C26 1.3(11) . .
F3 C25 C26 F4 3.4(9) . .
C24 C25 C26 F4 -174.0(6) . .
F3 C25 C26 C3 -179.3(6) . .
C24 C25 C26 C3 3.3(10) . .
C2 C3 C26 F4 174.1(5) . .
C4 C3 C26 F4 3.5(10) . .
C2 C3 C26 C25 -2.9(9) . .
C4 C3 C26 C25 -173.6(6) . .
C7 C7 C27 F5 171.1(4) 4_575 .
C6 C7 C27 F5 1.7(11) . .
C7 C7 C27 C28 -3.5(8) 4_575 .
C6 C7 C27 C28 -172.9(7) . .
F5 C27 C28 F6 4.8(10) . .
C7 C27 C28 F6 179.7(6) . .
F5 C27 C28 C28 -171.4(3) . 4_575
C7 C27 C28 C28 3.5(8) . 4_575
F7 C29 C30 F8 -4.5(8) . .
C29 C29 C30 F8 173.4(3) 4_575 .
F7 C29 C30 C8 178.1(5) . .
C29 C29 C30 C8 -4.1(7) 4_575 .
C8 C8 C30 F8 -173.2(4) 4_575 .
C9 C8 C30 F8 -5.7(9) . .
C8 C8 C30 C29 4.0(7) 4_575 .
C9 C8 C30 C29 171.6(6) . .
C34 O1 C31 C32 0.000(12) . .
Zn O1 C31 C32 180.000(10) . .
O1 C31 C32 C33 0.000(10) . .
C31 C32 C33 C34 0.000(13) . .
C31 O1 C34 C33 0.000(11) . .
Zn O1 C34 C33 180.000(18) . .
C32 C33 C34 O1 0.000(8) . .
C38 O2 C35 C36 0.000(9) . .
O2 C35 C36 C37 0.000(12) . .
C35 C36 C37 C38 0.000(8) . .
C35 O2 C38 C37 0.000(12) . .
C36 C37 C38 O2 0.000(12) . .
